data_4078879
loop_
_publ_author_name
'Mutoh, Yuichiro'
'Kimura, Yusuke'
'Ikeda, Yousuke'
'Tsuchida, Noriko'
'Takano, Keiko'
'Ishii, Youichi'

_publ_section_title
;
 Formation of (Alkenylphosphonio)phenylruthenium Complexes from
 Diphenylacetylene and a [CpRu(dppm)] Cation: Experimental Evidence for
 the Equilibrium between \h1-Disubstituted Vinylidene and \h2-Internal
 Alkyne
;
_journal_issue 14
_journal_name_full Organometallics
_journal_page_first 5150
_journal_paper_doi 10.1021/om3004948
_journal_volume 31
_journal_year 2012
_chemical_formula_moiety 'C82 H63 B F24 P2 Ru'
_chemical_formula_sum 'C82 H63 B F24 P2 Ru'
_chemical_formula_weight 1678.19
_space_group_IT_number 2
_symmetry_cell_setting triclinic
_symmetry_Int_Tables_number 2
_symmetry_space_group_name_Hall '-P 1'
_symmetry_space_group_name_H-M 'P -1'
_atom_sites_solution_hydrogens geom
_atom_sites_solution_primary direct
_atom_sites_solution_secondary difmap
_cell_angle_alpha 82.693(4)
_cell_angle_beta 87.357(4)
_cell_angle_gamma 75.420(4)
_cell_formula_units_Z 2
_cell_length_a 10.7153(16)
_cell_length_b 18.425(3)
_cell_length_c 19.554(3)
_cell_measurement_reflns_used 10782
_cell_measurement_temperature 123
_cell_measurement_theta_max 27.48
_cell_measurement_theta_min 3.03
_cell_volume 3705.5(10)
_computing_cell_refinement CrystalClear
_computing_data_collection 'CrystalClear (Rigaku Corp., 2000)'
_computing_data_reduction CrystalClear
_computing_molecular_graphics 'CrystalStructure 4.0'
_computing_publication_material 'CrystalStructure 4.0 (Rigaku, 2010)'
_computing_structure_refinement 'SHELXL97 (Sheldrick, 2008)'
_computing_structure_solution 'Il Milione (Burla, et al., 2007)'
_diffrn_ambient_temperature 123
_diffrn_detector_area_resol_mean 7.314
_diffrn_measured_fraction_theta_full 0.956
_diffrn_measured_fraction_theta_max 0.956
_diffrn_measurement_device_type 'Rigaku Mercury70'
_diffrn_measurement_method \w
_diffrn_radiation_type 'Mo K\a'
_diffrn_radiation_wavelength 0.71070
_diffrn_reflns_av_R_equivalents 0.0546
_diffrn_reflns_limit_h_max 9
_diffrn_reflns_limit_h_min -13
_diffrn_reflns_limit_k_max 18
_diffrn_reflns_limit_k_min -23
_diffrn_reflns_limit_l_max 25
_diffrn_reflns_limit_l_min -25
_diffrn_reflns_number 27555
_diffrn_reflns_theta_full 27.49
_diffrn_reflns_theta_max 27.48
_diffrn_standards_number 0
_exptl_absorpt_coefficient_mu 0.361
_exptl_absorpt_correction_T_max 0.820
_exptl_absorpt_correction_T_min 0.601
_exptl_absorpt_correction_type multi-scan
_exptl_absorpt_process_details 'REQAB (Rigaku, 1998)'
_exptl_crystal_colour yellow
_exptl_crystal_density_diffrn 1.504
_exptl_crystal_density_method 'not measured'
_exptl_crystal_description block
_exptl_crystal_F_000 1700.00
_exptl_crystal_size_max 0.800
_exptl_crystal_size_mid 0.550
_exptl_crystal_size_min 0.550
_refine_diff_density_max 1.330
_refine_diff_density_min -1.060
_refine_ls_extinction_method none
_refine_ls_goodness_of_fit_ref 0.984
_refine_ls_hydrogen_treatment mixed
_refine_ls_number_parameters 1040
_refine_ls_number_reflns 16231
_refine_ls_number_restraints 0
_refine_ls_R_factor_gt 0.0508
_refine_ls_shift/su_max 0.001
_refine_ls_structure_factor_coef Fsqd
_refine_ls_weighting_details 'w = 1/[\s^2^(Fo^2^)+(0.0715P)^2^+0.0000P] where P=(Fo^2^+2Fc^2^)/3'
_refine_ls_weighting_scheme calc
_refine_ls_wR_factor_ref 0.1390
_reflns_number_gt 12949
_reflns_number_total 16231
_reflns_threshold_expression F^2^>2.0\s(F^2^)
_cod_data_source_file om3004948_si_002.cif
_cod_data_source_block CpRudppmPhPh_alkene_3
_cod_database_code 4078879

loop_
_symmetry_equiv_pos_site_id
_symmetry_equiv_pos_as_xyz
1 +X,+Y,+Z
2 -X,-Y,-Z

loop_
_atom_site_label
_atom_site_type_symbol
_atom_site_fract_x
_atom_site_fract_y
_atom_site_fract_z
_atom_site_U_iso_or_equiv
_atom_site_adp_type
_atom_site_occupancy
_atom_site_symmetry_multiplicity
_atom_site_calc_flag
_atom_site_refinement_flags
Ru1 Ru 0.338646(19) 0.673758(10) 0.264634(11) 0.01602(7) Uani 1.0 2 d .
P1 P 0.34379(6) 0.83179(3) 0.20156(3) 0.01559(14) Uani 1.0 2 d .
P2 P 0.15484(6) 0.77088(3) 0.27740(4) 0.01715(14) Uani 1.0 2 d .
F1 F 0.2573(15) 1.0162(8) 0.3959(9) 0.095(6) Uani 0.4546 2 d .
F2 F 0.2703(12) 1.0060(5) 0.3786(7) 0.0394(18) Uani 0.5454 2 d .
F3 F 0.1057(2) 1.00954(9) 0.32665(10) 0.0459(6) Uani 1.0 2 d .
F4 F 0.0670(18) 1.0586(9) 0.4173(10) 0.054(4) Uani 0.4844 2 d .
F5 F 0.086(2) 1.0571(10) 0.4214(9) 0.080(6) Uani 0.5156 2 d .
F6 F -0.17944(17) 1.27371(10) 0.25109(12) 0.0494(6) Uani 1.0 2 d .
F7 F -0.08626(19) 1.36431(9) 0.24350(14) 0.0585(7) Uani 1.0 2 d .
F8 F -0.0695(3) 1.29627(12) 0.16131(13) 0.0589(6) Uani 1.0 2 d .
F9 F 0.0908(5) 1.4764(4) 0.3935(3) 0.0533(16) Uani 0.4374 2 d .
F10 F 0.0558(4) 1.4013(3) 0.4305(3) 0.0517(11) Uani 0.5852 2 d .
F11 F 0.1132(7) 1.3938(3) 0.4803(5) 0.0638(19) Uani 0.4296 2 d .
F12 F 0.1554(4) 1.4290(3) 0.51090(19) 0.0625(12) Uani 0.6156 2 d .
F13 F 0.1832(5) 1.4920(3) 0.4785(4) 0.0589(17) Uani 0.4163 2 d .
F14 F 0.1128(5) 1.5048(2) 0.4210(3) 0.0439(12) Uani 0.5160 2 d .
F15 F 0.7077(3) 1.32669(11) 0.46384(16) 0.0746(9) Uani 1.0 2 d .
F16 F 0.7118(3) 1.40050(18) 0.37203(13) 0.0854(10) Uani 1.0 2 d .
F17 F 0.6230(3) 1.44305(12) 0.46182(14) 0.0700(8) Uani 1.0 2 d .
F18 F 0.60452(18) 1.02549(10) 0.46711(10) 0.0428(5) Uani 1.0 2 d .
F19 F 0.7545(2) 1.08167(9) 0.47477(9) 0.0396(5) Uani 1.0 2 d .
F20 F 0.7966(2) 0.97437(9) 0.43553(10) 0.0445(5) Uani 1.0 2 d .
F21 F 0.8633(2) 1.14197(9) 0.15276(11) 0.0494(6) Uani 1.0 2 d .
F22 F 0.94508(19) 1.03343(11) 0.20466(11) 0.0512(6) Uani 1.0 2 d .
F23 F 0.7859(3) 1.04979(15) 0.13914(13) 0.0701(9) Uani 1.0 2 d .
F24 F 0.6730(2) 1.43668(10) 0.15419(13) 0.0597(7) Uani 1.0 2 d .
F25 F 0.50004(19) 1.51435(9) 0.12017(12) 0.0477(6) Uani 1.0 2 d .
F26 F 0.6277(3) 1.45793(11) 0.04716(11) 0.0602(7) Uani 1.0 2 d .
F27 F 0.3995(3) 1.30324(12) -0.04787(10) 0.0578(7) Uani 1.0 2 d .
F28 F 0.23287(19) 1.28616(12) 0.01195(12) 0.0532(6) Uani 1.0 2 d .
F29 F 0.4065(2) 1.19899(9) 0.01432(10) 0.0407(5) Uani 1.0 2 d .
C1 C 0.4463(3) 0.75997(12) 0.25965(13) 0.0169(5) Uani 1.0 2 d .
C2 C 0.5250(3) 0.69810(13) 0.22652(14) 0.0174(5) Uani 1.0 2 d .
C3 C 0.4873(3) 0.78903(13) 0.32122(14) 0.0184(5) Uani 1.0 2 d .
C4 C 0.6497(3) 0.64693(13) 0.25006(14) 0.0199(6) Uani 1.0 2 d .
C5 C 0.3009(3) 0.70928(13) 0.16051(14) 0.0181(6) Uani 1.0 2 d .
C6 C 0.4436(3) 0.77244(14) 0.38769(15) 0.0229(6) Uani 1.0 2 d .
C7 C 0.4871(3) 0.79883(16) 0.44337(16) 0.0309(7) Uani 1.0 2 d .
C8 C 0.5735(3) 0.84423(17) 0.43208(16) 0.0343(8) Uani 1.0 2 d .
C9 C 0.6184(3) 0.86091(16) 0.36651(17) 0.0333(7) Uani 1.0 2 d .
C10 C 0.5751(3) 0.83402(14) 0.31089(15) 0.0246(6) Uani 1.0 2 d .
C11 C 0.7091(3) 0.64213(14) 0.31290(16) 0.0262(6) Uani 1.0 2 d .
C12 C 0.8262(3) 0.59068(15) 0.32743(18) 0.0336(7) Uani 1.0 2 d .
C13 C 0.8867(3) 0.54196(15) 0.2807(2) 0.0387(9) Uani 1.0 2 d .
C14 C 0.8284(3) 0.54545(14) 0.21885(18) 0.0327(8) Uani 1.0 2 d .
C15 C 0.7126(3) 0.59738(13) 0.20293(16) 0.0250(6) Uani 1.0 2 d .
C16 C 0.4308(3) 0.58790(13) 0.35230(15) 0.0246(6) Uani 1.0 2 d .
C17 C 0.4475(3) 0.55259(13) 0.28966(16) 0.0263(7) Uani 1.0 2 d .
C18 C 0.3252(3) 0.55347(13) 0.26630(15) 0.0267(7) Uani 1.0 2 d .
C19 C 0.2316(3) 0.59156(14) 0.31177(15) 0.0257(6) Uani 1.0 2 d .
C20 C 0.2984(3) 0.61149(13) 0.36610(15) 0.0253(6) Uani 1.0 2 d .
C21 C 0.3055(3) 0.78384(13) 0.13486(14) 0.0180(5) Uani 1.0 2 d .
C22 C 0.2782(3) 0.81591(14) 0.06758(15) 0.0237(6) Uani 1.0 2 d .
C23 C 0.2481(3) 0.77242(15) 0.02085(16) 0.0288(7) Uani 1.0 2 d .
C24 C 0.2466(3) 0.69775(15) 0.04346(16) 0.0276(7) Uani 1.0 2 d .
C25 C 0.2724(3) 0.66717(14) 0.11094(15) 0.0222(6) Uani 1.0 2 d .
C26 C 0.4023(3) 0.91262(13) 0.16839(14) 0.0179(5) Uani 1.0 2 d .
C27 C 0.4846(3) 0.90814(14) 0.11128(14) 0.0205(6) Uani 1.0 2 d .
C28 C 0.5354(3) 0.96873(15) 0.08633(15) 0.0239(6) Uani 1.0 2 d .
C29 C 0.5049(3) 1.03407(15) 0.11859(16) 0.0295(7) Uani 1.0 2 d .
C30 C 0.4244(4) 1.03829(15) 0.17594(17) 0.0332(8) Uani 1.0 2 d .
C31 C 0.3715(3) 0.97853(14) 0.20088(16) 0.0276(7) Uani 1.0 2 d .
C32 C 0.2018(3) 0.86084(13) 0.25370(14) 0.0204(6) Uani 1.0 2 d .
C33 C 0.0747(3) 0.77939(13) 0.36140(14) 0.0200(6) Uani 1.0 2 d .
C34 C -0.0273(3) 0.74513(15) 0.37726(16) 0.0277(7) Uani 1.0 2 d .
C35 C -0.0881(3) 0.74770(16) 0.44049(17) 0.0343(7) Uani 1.0 2 d .
C36 C -0.0487(3) 0.78434(17) 0.49016(17) 0.0344(7) Uani 1.0 2 d .
C37 C 0.0507(3) 0.81896(17) 0.47564(17) 0.0337(7) Uani 1.0 2 d .
C38 C 0.1127(3) 0.81687(15) 0.41184(15) 0.0259(6) Uani 1.0 2 d .
C39 C 0.0179(3) 0.77988(13) 0.22218(14) 0.0189(6) Uani 1.0 2 d .
C40 C 0.0031(3) 0.71862(14) 0.19085(14) 0.0220(6) Uani 1.0 2 d .
C41 C -0.1024(3) 0.72584(16) 0.15028(16) 0.0272(7) Uani 1.0 2 d .
C42 C -0.1956(3) 0.79339(16) 0.14072(16) 0.0297(7) Uani 1.0 2 d .
C43 C -0.1829(3) 0.85479(15) 0.17268(16) 0.0275(7) Uani 1.0 2 d .
C44 C -0.0778(3) 0.84764(14) 0.21288(15) 0.0243(6) Uani 1.0 2 d .
C45 C 0.2793(3) 1.21842(13) 0.28165(13) 0.0177(5) Uani 1.0 2 d .
C46 C 0.2717(3) 1.14870(13) 0.31774(13) 0.0181(5) Uani 1.0 2 d .
C47 C 0.1565(3) 1.12659(13) 0.32582(14) 0.0205(6) Uani 1.0 2 d .
C48 C 0.0431(3) 1.17312(14) 0.29857(15) 0.0228(6) Uani 1.0 2 d .
C49 C 0.0472(3) 1.24221(13) 0.26186(15) 0.0234(6) Uani 1.0 2 d .
C50 C 0.1633(3) 1.26347(13) 0.25370(14) 0.0211(6) Uani 1.0 2 d .
C51 C 0.1524(3) 1.05175(15) 0.36535(15) 0.0252(6) Uani 1.0 2 d .
C52 C -0.0720(3) 1.29394(15) 0.23011(19) 0.0336(8) Uani 1.0 2 d .
C53 C 0.4051(3) 1.30674(13) 0.33477(13) 0.0185(6) Uani 1.0 2 d .
C54 C 0.2898(3) 1.34501(13) 0.36433(14) 0.0230(6) Uani 1.0 2 d .
C55 C 0.2863(3) 1.39541(14) 0.41256(14) 0.0271(7) Uani 1.0 2 d .
C56 C 0.3995(4) 1.40959(14) 0.43262(15) 0.0292(7) Uani 1.0 2 d .
C57 C 0.5144(3) 1.37290(14) 0.40404(14) 0.0252(6) Uani 1.0 2 d .
C58 C 0.5177(3) 1.32175(13) 0.35623(13) 0.0210(6) Uani 1.0 2 d .
C59 C 0.1599(4) 1.43457(16) 0.44205(17) 0.0356(8) Uani 1.0 2 d .
C60 C 0.6396(4) 1.38587(16) 0.42456(18) 0.0361(8) Uani 1.0 2 d .
C61 C 0.5420(3) 1.17978(12) 0.28698(14) 0.0167(5) Uani 1.0 2 d .
C62 C 0.5726(3) 1.13921(13) 0.35203(14) 0.0177(5) Uani 1.0 2 d .
C63 C 0.6818(3) 1.07972(13) 0.36341(14) 0.0184(6) Uani 1.0 2 d .
C64 C 0.7678(3) 1.05960(13) 0.30974(15) 0.0207(6) Uani 1.0 2 d .
C65 C 0.7415(3) 1.09940(13) 0.24532(14) 0.0192(6) Uani 1.0 2 d .
C66 C 0.6298(3) 1.15788(13) 0.23378(14) 0.0178(5) Uani 1.0 2 d .
C67 C 0.7098(3) 1.04028(14) 0.43445(15) 0.0244(6) Uani 1.0 2 d .
C68 C 0.8326(3) 1.08136(14) 0.18601(15) 0.0248(6) Uani 1.0 2 d .
C69 C 0.4225(3) 1.29522(12) 0.19800(13) 0.0159(5) Uani 1.0 2 d .
C70 C 0.4861(3) 1.35356(13) 0.18556(14) 0.0181(6) Uani 1.0 2 d .
C71 C 0.5092(3) 1.38557(12) 0.11942(14) 0.0186(6) Uani 1.0 2 d .
C72 C 0.4692(3) 1.36120(13) 0.06140(14) 0.0211(6) Uani 1.0 2 d .
C73 C 0.4054(3) 1.30355(13) 0.07309(14) 0.0204(6) Uani 1.0 2 d .
C74 C 0.3828(3) 1.27179(13) 0.13901(14) 0.0187(6) Uani 1.0 2 d .
C75 C 0.5777(3) 1.44790(14) 0.10988(15) 0.0252(6) Uani 1.0 2 d .
C76 C 0.3601(3) 1.27448(16) 0.01269(15) 0.0293(7) Uani 1.0 2 d .
C77 C 0.1435(4) 1.1175(2) 0.0470(3) 0.0541(10) Uani 1.0 2 d .
C78 C 0.1298(4) 1.03855(19) 0.0412(2) 0.0469(9) Uani 1.0 2 d .
C79 C 0.0104(3) 1.03895(17) 0.00184(18) 0.0379(8) Uani 1.0 2 d .
C80 C 0.1462(6) 0.4808(4) 0.1323(6) 0.184(5) Uani 1.0 2 d .
C81 C 0.0803(6) 0.4526(3) 0.0871(4) 0.0934(19) Uani 1.0 2 d .
C82 C 0.0379(8) 0.5148(4) 0.0222(4) 0.123(3) Uani 1.0 2 d .
B1 B 0.4109(3) 1.24984(14) 0.27483(15) 0.0159(6) Uani 1.0 2 d .
H1 H 0.525(3) 0.7031(15) 0.1802(16) 0.019(8) Uiso 1.0 2 d .
H5 H 0.6057 0.8464 0.2656 0.0295 Uiso 1.0 2 calc R
H6 H 0.6792 0.8909 0.3590 0.0399 Uiso 1.0 2 calc R
H7 H 0.6015 0.8637 0.4697 0.0412 Uiso 1.0 2 calc R
H8 H 0.4579 0.7859 0.4888 0.0371 Uiso 1.0 2 calc R
H9 H 0.3828 0.7425 0.3954 0.0275 Uiso 1.0 2 calc R
H11 H 0.6690 0.6744 0.3461 0.0315 Uiso 1.0 2 calc R
H12 H 0.8659 0.5887 0.3703 0.0403 Uiso 1.0 2 calc R
H13 H 0.9669 0.5068 0.2912 0.0464 Uiso 1.0 2 calc R
H14 H 0.8681 0.5118 0.1866 0.0392 Uiso 1.0 2 calc R
H15 H 0.6749 0.5997 0.1595 0.0300 Uiso 1.0 2 calc R
H16 H 0.4979 0.5941 0.3794 0.0296 Uiso 1.0 2 calc R
H17 H 0.5276 0.5322 0.2679 0.0316 Uiso 1.0 2 calc R
H18 H 0.3081 0.5323 0.2270 0.0321 Uiso 1.0 2 calc R
H19 H 0.1407 0.6021 0.3072 0.0308 Uiso 1.0 2 calc R
H20 H 0.2596 0.6362 0.4044 0.0303 Uiso 1.0 2 calc R
H22 H 0.2801 0.8669 0.0536 0.0284 Uiso 1.0 2 calc R
H23 H 0.2288 0.7931 -0.0256 0.0346 Uiso 1.0 2 calc R
H24 H 0.2273 0.6673 0.0117 0.0332 Uiso 1.0 2 calc R
H25 H 0.2710 0.6160 0.1243 0.0266 Uiso 1.0 2 calc R
H27 H 0.5062 0.8635 0.0892 0.0245 Uiso 1.0 2 calc R
H28 H 0.5912 0.9656 0.0471 0.0287 Uiso 1.0 2 calc R
H29 H 0.5392 1.0757 0.1013 0.0354 Uiso 1.0 2 calc R
H30 H 0.4052 1.0826 0.1986 0.0399 Uiso 1.0 2 calc R
H31 H 0.3147 0.9823 0.2397 0.0331 Uiso 1.0 2 calc R
H32A H 0.1335 0.8988 0.2271 0.0245 Uiso 1.0 2 calc R
H32B H 0.2213 0.8818 0.2950 0.0245 Uiso 1.0 2 calc R
H34 H -0.0548 0.7197 0.3437 0.0332 Uiso 1.0 2 calc R
H35 H -0.1575 0.7243 0.4503 0.0411 Uiso 1.0 2 calc R
H36 H -0.0904 0.7855 0.5341 0.0413 Uiso 1.0 2 calc R
H37 H 0.0771 0.8444 0.5095 0.0404 Uiso 1.0 2 calc R
H38 H 0.1813 0.8410 0.4022 0.0311 Uiso 1.0 2 calc R
H40 H 0.0659 0.6718 0.1975 0.0264 Uiso 1.0 2 calc R
H41 H -0.1111 0.6840 0.1287 0.0327 Uiso 1.0 2 calc R
H42 H -0.2678 0.7980 0.1126 0.0357 Uiso 1.0 2 calc R
H43 H -0.2468 0.9013 0.1666 0.0330 Uiso 1.0 2 calc R
H44 H -0.0699 0.8894 0.2348 0.0291 Uiso 1.0 2 calc R
H46 H 0.3478 1.1155 0.3373 0.0217 Uiso 1.0 2 calc R
H48 H -0.0357 1.1582 0.3048 0.0273 Uiso 1.0 2 calc R
H50 H 0.1638 1.3107 0.2280 0.0253 Uiso 1.0 2 calc R
H54 H 0.2110 1.3364 0.3512 0.0276 Uiso 1.0 2 calc R
H56 H 0.3978 1.4438 0.4653 0.0350 Uiso 1.0 2 calc R
H58 H 0.5985 1.2967 0.3380 0.0252 Uiso 1.0 2 calc R
H62 H 0.5166 1.1528 0.3899 0.0212 Uiso 1.0 2 calc R
H64 H 0.8429 1.0194 0.3172 0.0249 Uiso 1.0 2 calc R
H66 H 0.6132 1.1834 0.1885 0.0214 Uiso 1.0 2 calc R
H70 H 0.5145 1.3719 0.2238 0.0217 Uiso 1.0 2 calc R
H72 H 0.4848 1.3829 0.0161 0.0254 Uiso 1.0 2 calc R
H74 H 0.3387 1.2326 0.1445 0.0224 Uiso 1.0 2 calc R
H77A H 0.0680 1.1452 0.0713 0.0649 Uiso 1.0 2 calc R
H77B H 0.1497 1.1440 0.0007 0.0649 Uiso 1.0 2 calc R
H77C H 0.2216 1.1142 0.0726 0.0649 Uiso 1.0 2 calc R
H78A H 0.1254 1.0117 0.0881 0.0563 Uiso 1.0 2 calc R
H78B H 0.2072 1.0105 0.0175 0.0563 Uiso 1.0 2 calc R
H79A H -0.0662 1.0696 0.0242 0.0455 Uiso 1.0 2 calc R
H79B H 0.0173 1.0637 -0.0457 0.0455 Uiso 1.0 2 calc R
H80A H 0.0900 0.5268 0.1476 0.2212 Uiso 1.0 2 calc R
H80B H 0.2229 0.4927 0.1090 0.2212 Uiso 1.0 2 calc R
H80C H 0.1725 0.4430 0.1723 0.2212 Uiso 1.0 2 calc R
H81A H 0.0031 0.4400 0.1104 0.1121 Uiso 1.0 2 calc R
H81B H 0.1364 0.4059 0.0717 0.1121 Uiso 1.0 2 calc R
H82A H -0.0141 0.5625 0.0376 0.1479 Uiso 1.0 2 calc R
H82B H 0.1150 0.5250 -0.0031 0.1479 Uiso 1.0 2 calc R

loop_
_atom_site_aniso_label
_atom_site_aniso_U_11
_atom_site_aniso_U_22
_atom_site_aniso_U_33
_atom_site_aniso_U_12
_atom_site_aniso_U_13
_atom_site_aniso_U_23
Ru1 0.01802(12) 0.01172(10) 0.01868(12) -0.00384(8) -0.00138(8) -0.00244(8)
P1 0.0175(4) 0.0118(3) 0.0176(4) -0.0033(3) -0.0002(3) -0.0030(3)
P2 0.0170(4) 0.0142(3) 0.0214(4) -0.0048(3) -0.0004(3) -0.0043(3)
F1 0.055(9) 0.112(10) 0.111(12) -0.048(7) -0.053(8) 0.092(8)
F2 0.030(3) 0.020(2) 0.058(5) -0.0006(19) 0.000(3) 0.019(3)
F3 0.0780(16) 0.0204(8) 0.0439(13) -0.0198(9) -0.0053(11) -0.0032(8)
F4 0.077(6) 0.027(6) 0.064(9) -0.028(5) 0.055(5) -0.018(5)
F5 0.154(14) 0.038(6) 0.033(6) -0.009(6) 0.049(7) 0.002(5)
F6 0.0181(10) 0.0401(10) 0.0867(18) -0.0069(8) -0.0057(11) 0.0060(10)
F7 0.0337(12) 0.0201(9) 0.119(3) 0.0020(8) -0.0213(13) -0.0067(11)
F8 0.0439(14) 0.0664(14) 0.0555(16) -0.0004(11) -0.0182(12) 0.0136(11)
F9 0.032(3) 0.070(4) 0.033(4) 0.028(3) 0.001(3) 0.002(3)
F10 0.038(3) 0.057(3) 0.068(3) -0.0168(18) 0.024(2) -0.033(3)
F11 0.060(5) 0.032(3) 0.082(5) 0.001(3) 0.047(4) 0.014(3)
F12 0.068(3) 0.088(4) 0.026(2) -0.005(3) 0.0164(19) -0.021(2)
F13 0.044(4) 0.061(4) 0.081(5) -0.009(3) 0.020(3) -0.056(4)
F14 0.044(3) 0.0185(19) 0.057(4) 0.0045(16) 0.027(3) 0.0057(18)
F15 0.0647(17) 0.0414(12) 0.117(3) -0.0111(11) -0.0545(16) 0.0067(13)
F16 0.080(2) 0.160(3) 0.0499(17) -0.087(2) 0.0036(15) -0.0251(18)
F17 0.0800(18) 0.0552(13) 0.086(2) -0.0144(12) -0.0332(15) -0.0432(14)
F18 0.0366(12) 0.0552(11) 0.0344(12) -0.0191(9) -0.0040(9) 0.0198(9)
F19 0.0600(14) 0.0376(10) 0.0270(11) -0.0227(9) -0.0154(9) 0.0012(8)
F20 0.0546(14) 0.0314(9) 0.0336(12) 0.0121(9) -0.0073(10) 0.0043(8)
F21 0.0605(14) 0.0310(9) 0.0503(14) -0.0081(9) 0.0334(11) 0.0001(9)
F22 0.0326(12) 0.0537(12) 0.0487(14) 0.0143(9) 0.0167(10) 0.0066(10)
F23 0.0488(14) 0.122(2) 0.0643(17) -0.0441(14) 0.0296(12) -0.0692(16)
F24 0.0483(14) 0.0449(11) 0.0917(19) -0.0326(10) -0.0362(13) 0.0252(11)
F25 0.0449(13) 0.0185(8) 0.0812(17) -0.0096(8) 0.0125(11) -0.0130(9)
F26 0.0954(19) 0.0581(13) 0.0484(14) -0.0568(13) 0.0401(13) -0.0242(11)
F27 0.105(2) 0.0688(14) 0.0152(10) -0.0510(14) -0.0052(11) -0.0011(10)
F28 0.0367(12) 0.0719(14) 0.0557(15) -0.0046(10) -0.0155(11) -0.0381(12)
F29 0.0620(14) 0.0300(9) 0.0324(11) -0.0082(9) -0.0051(10) -0.0169(8)
C1 0.0170(13) 0.0152(11) 0.0188(14) -0.0040(9) 0.0001(10) -0.0026(10)
C2 0.0172(13) 0.0178(12) 0.0181(14) -0.0050(10) 0.0015(11) -0.0046(10)
C3 0.0202(14) 0.0160(11) 0.0194(14) -0.0043(10) -0.0011(11) -0.0037(10)
C4 0.0196(14) 0.0141(11) 0.0261(15) -0.0059(10) 0.0021(11) -0.0007(10)
C5 0.0141(13) 0.0164(11) 0.0229(15) -0.0001(9) -0.0004(11) -0.0066(10)
C6 0.0237(15) 0.0233(12) 0.0245(16) -0.0095(11) 0.0009(12) -0.0062(11)
C7 0.0388(19) 0.0366(16) 0.0203(16) -0.0127(13) 0.0045(13) -0.0091(13)
C8 0.0383(19) 0.0423(17) 0.0285(18) -0.0137(14) -0.0053(14) -0.0181(14)
C9 0.0339(18) 0.0341(15) 0.039(2) -0.0185(13) -0.0048(15) -0.0112(14)
C10 0.0260(16) 0.0292(14) 0.0209(15) -0.0111(12) -0.0013(12) -0.0026(11)
C11 0.0220(15) 0.0238(13) 0.0328(17) -0.0048(11) -0.0049(13) -0.0028(12)
C12 0.0296(18) 0.0277(14) 0.042(2) -0.0049(12) -0.0163(15) 0.0024(13)
C13 0.0233(17) 0.0190(13) 0.071(3) 0.0006(12) -0.0104(16) -0.0028(14)
C14 0.0259(17) 0.0185(13) 0.053(3) -0.0025(11) -0.0007(15) -0.0087(13)
C15 0.0226(15) 0.0175(12) 0.0354(18) -0.0046(10) 0.0010(13) -0.0059(11)
C16 0.0297(16) 0.0182(12) 0.0257(16) -0.0079(11) -0.0065(12) 0.0047(11)
C17 0.0291(16) 0.0134(11) 0.0337(18) -0.0014(11) 0.0014(13) -0.0008(11)
C18 0.0386(18) 0.0152(12) 0.0281(17) -0.0104(11) -0.0035(13) -0.0004(11)
C19 0.0264(16) 0.0198(12) 0.0324(17) -0.0115(11) -0.0022(13) 0.0038(11)
C20 0.0348(17) 0.0174(12) 0.0226(15) -0.0074(11) 0.0010(13) 0.0029(10)
C21 0.0174(13) 0.0160(11) 0.0197(14) -0.0006(9) -0.0032(11) -0.0051(10)
C22 0.0253(15) 0.0181(12) 0.0261(16) -0.0024(11) -0.0048(12) -0.0009(11)
C23 0.0339(18) 0.0291(14) 0.0223(16) -0.0042(12) -0.0080(13) -0.0036(12)
C24 0.0292(17) 0.0267(14) 0.0281(17) -0.0033(12) -0.0056(13) -0.0126(12)
C25 0.0220(15) 0.0171(12) 0.0279(16) -0.0028(10) -0.0033(12) -0.0074(11)
C26 0.0194(14) 0.0151(11) 0.0194(14) -0.0045(10) 0.0001(11) -0.0028(10)
C27 0.0186(14) 0.0228(12) 0.0179(14) -0.0014(10) -0.0030(11) -0.0016(10)
C28 0.0166(14) 0.0316(14) 0.0208(15) -0.0054(11) -0.0019(11) 0.0065(11)
C29 0.0272(16) 0.0244(13) 0.0372(19) -0.0114(12) -0.0025(14) 0.0062(12)
C30 0.044(2) 0.0191(13) 0.040(2) -0.0132(13) 0.0083(15) -0.0084(13)
C31 0.0336(17) 0.0221(13) 0.0299(17) -0.0111(12) 0.0118(13) -0.0096(12)
C32 0.0185(14) 0.0152(11) 0.0283(16) -0.0052(10) 0.0017(11) -0.0043(10)
C33 0.0173(14) 0.0176(11) 0.0243(15) -0.0024(10) 0.0022(11) -0.0044(10)
C34 0.0302(17) 0.0276(14) 0.0291(17) -0.0144(12) 0.0006(13) -0.0035(12)
C35 0.0317(18) 0.0362(16) 0.037(2) -0.0155(13) 0.0073(15) -0.0013(14)
C36 0.0311(18) 0.0414(17) 0.0296(18) -0.0070(14) 0.0113(14) -0.0084(14)
C37 0.0314(18) 0.0404(16) 0.0326(19) -0.0097(14) 0.0056(14) -0.0174(14)
C38 0.0234(15) 0.0281(14) 0.0293(17) -0.0086(11) 0.0054(12) -0.0122(12)
C39 0.0185(14) 0.0195(12) 0.0205(14) -0.0079(10) -0.0015(11) -0.0021(10)
C40 0.0204(14) 0.0198(12) 0.0275(16) -0.0069(10) 0.0009(12) -0.0052(11)
C41 0.0260(16) 0.0317(14) 0.0283(17) -0.0119(12) -0.0010(13) -0.0099(12)
C42 0.0206(15) 0.0415(16) 0.0284(17) -0.0086(12) -0.0059(13) -0.0055(13)
C43 0.0201(15) 0.0272(14) 0.0327(18) -0.0011(11) -0.0032(13) -0.0026(12)
C44 0.0197(15) 0.0217(13) 0.0316(17) -0.0053(11) 0.0009(12) -0.0040(11)
C45 0.0196(14) 0.0171(11) 0.0169(14) -0.0038(10) 0.0025(10) -0.0060(10)
C46 0.0209(14) 0.0178(11) 0.0149(13) -0.0033(10) 0.0006(11) -0.0027(10)
C47 0.0248(15) 0.0177(12) 0.0194(14) -0.0056(10) 0.0026(11) -0.0040(10)
C48 0.0216(15) 0.0250(13) 0.0241(15) -0.0092(11) 0.0019(12) -0.0057(11)
C49 0.0195(14) 0.0175(12) 0.0323(17) -0.0019(10) -0.0010(12) -0.0041(11)
C50 0.0234(15) 0.0165(11) 0.0233(15) -0.0056(10) 0.0010(11) -0.0017(10)
C51 0.0269(16) 0.0266(13) 0.0223(16) -0.0092(12) 0.0048(12) -0.0001(11)
C52 0.0219(16) 0.0233(14) 0.054(3) -0.0058(12) -0.0033(15) 0.0039(14)
C53 0.0262(15) 0.0138(11) 0.0144(13) -0.0040(10) -0.0001(11) 0.0000(9)
C54 0.0317(16) 0.0184(12) 0.0172(14) -0.0035(11) 0.0011(12) -0.0019(10)
C55 0.0437(19) 0.0166(12) 0.0159(15) 0.0012(12) 0.0030(13) -0.0020(10)
C56 0.051(2) 0.0180(12) 0.0174(15) -0.0043(12) -0.0054(14) -0.0060(11)
C57 0.0412(18) 0.0191(12) 0.0160(14) -0.0087(12) -0.0078(12) -0.0002(10)
C58 0.0308(16) 0.0182(12) 0.0138(13) -0.0058(11) -0.0024(11) -0.0008(10)
C59 0.052(3) 0.0252(14) 0.0233(17) 0.0012(14) 0.0068(15) -0.0052(13)
C60 0.050(3) 0.0297(15) 0.0325(19) -0.0133(14) -0.0128(16) -0.0077(13)
C61 0.0163(13) 0.0142(11) 0.0218(14) -0.0060(9) -0.0004(11) -0.0062(10)
C62 0.0181(13) 0.0162(11) 0.0196(14) -0.0052(10) 0.0015(11) -0.0045(10)
C63 0.0189(14) 0.0167(11) 0.0214(14) -0.0079(10) -0.0036(11) -0.0010(10)
C64 0.0175(14) 0.0155(11) 0.0295(16) -0.0041(10) 0.0006(11) -0.0039(10)
C65 0.0185(14) 0.0153(11) 0.0252(15) -0.0066(10) 0.0044(11) -0.0052(10)
C66 0.0192(14) 0.0156(11) 0.0197(14) -0.0066(10) -0.0001(11) -0.0019(10)
C67 0.0262(16) 0.0203(12) 0.0264(16) -0.0057(11) -0.0044(12) -0.0005(11)
C68 0.0229(15) 0.0230(13) 0.0272(16) -0.0038(11) 0.0038(12) -0.0032(11)
C69 0.0149(13) 0.0130(11) 0.0185(14) -0.0006(9) 0.0002(10) -0.0026(9)
C70 0.0192(14) 0.0155(11) 0.0198(14) -0.0028(10) -0.0008(11) -0.0059(10)
C71 0.0173(13) 0.0118(11) 0.0250(15) -0.0009(9) 0.0009(11) -0.0017(10)
C72 0.0228(15) 0.0182(12) 0.0200(15) -0.0018(10) 0.0010(11) -0.0006(10)
C73 0.0215(14) 0.0202(12) 0.0193(14) -0.0034(10) -0.0021(11) -0.0046(10)
C74 0.0196(14) 0.0151(11) 0.0226(15) -0.0059(10) -0.0003(11) -0.0034(10)
C75 0.0256(16) 0.0211(13) 0.0292(17) -0.0069(11) 0.0032(13) -0.0037(11)
C76 0.0380(19) 0.0311(14) 0.0214(16) -0.0104(13) -0.0020(13) -0.0086(12)
C77 0.047(3) 0.057(3) 0.058(3) -0.0194(19) -0.000(2) 0.0058(19)
C78 0.033(2) 0.050(2) 0.052(3) -0.0074(16) 0.0000(18) 0.0077(17)
C79 0.0295(18) 0.0385(16) 0.037(2) 0.0010(13) 0.0074(15) 0.0053(14)
C80 0.068(4) 0.074(4) 0.435(16) -0.026(4) 0.033(7) -0.114(7)
C81 0.090(5) 0.073(4) 0.114(6) -0.004(3) -0.002(4) -0.033(4)
C82 0.126(7) 0.115(6) 0.134(8) -0.022(5) 0.022(6) -0.060(5)
B1 0.0161(14) 0.0164(12) 0.0165(15) -0.0052(11) 0.0000(11) -0.0045(11)

loop_
_atom_type_symbol
_atom_type_description
_atom_type_scat_dispersion_real
_atom_type_scat_dispersion_imag
_atom_type_scat_source
C C 0.0033 0.0016
;
International Tables for Crystallography
(1992, Vol. C, Tables 4.2.6.8 and 6.1.1.4)
;
H H 0.0000 0.0000
;
International Tables for Crystallography
(1992, Vol. C, Table 6.1.1.4)
;
B B 0.0013 0.0007
;
International Tables for Crystallography
(1992, Vol. C, Tables 4.2.6.8 and 6.1.1.4)
;
F F 0.0171 0.0103
;
International Tables for Crystallography
(1992, Vol. C, Tables 4.2.6.8 and 6.1.1.4)
;
P P 0.1023 0.0942
;
International Tables for Crystallography
(1992, Vol. C, Tables 4.2.6.8 and 6.1.1.4)
;
Ru Ru -1.2594 0.8363
;
International Tables for Crystallography
(1992, Vol. C, Tables 4.2.6.8 and 6.1.1.4)
;

loop_
_geom_angle_atom_site_label_1
_geom_angle_atom_site_label_2
_geom_angle_atom_site_label_3
_geom_angle
_geom_angle_publ_flag
_geom_angle_site_symmetry_1
_geom_angle_site_symmetry_3
P2 Ru1 C1 86.28(6) yes . .
P2 Ru1 C2 121.33(6) yes . .
P2 Ru1 C5 81.83(7) yes . .
P2 Ru1 C16 123.73(8) yes . .
P2 Ru1 C17 149.82(8) yes . .
P2 Ru1 C18 121.03(8) yes . .
P2 Ru1 C19 89.14(7) yes . .
P2 Ru1 C20 91.14(7) yes . .
C1 Ru1 C2 38.23(9) yes . .
C1 Ru1 C5 86.53(10) yes . .
C1 Ru1 C16 103.57(10) yes . .
C1 Ru1 C17 117.83(10) yes . .
C1 Ru1 C18 152.65(10) yes . .
C1 Ru1 C19 158.00(11) yes . .
C1 Ru1 C20 120.76(11) yes . .
C2 Ru1 C5 78.39(11) yes . .
C2 Ru1 C16 93.73(10) yes . .
C2 Ru1 C17 87.51(10) yes . .
C2 Ru1 C18 116.18(10) yes . .
C2 Ru1 C19 149.09(9) yes . .
C2 Ru1 C20 127.73(11) yes . .
C5 Ru1 C16 152.54(10) yes . .
C5 Ru1 C17 115.42(11) yes . .
C5 Ru1 C18 98.17(11) yes . .
C5 Ru1 C19 114.10(11) yes . .
C5 Ru1 C20 151.45(12) yes . .
C16 Ru1 C17 37.34(11) yes . .
C16 Ru1 C18 61.50(11) yes . .
C16 Ru1 C19 61.76(11) yes . .
C16 Ru1 C20 36.23(11) yes . .
C17 Ru1 C18 36.35(12) yes . .
C17 Ru1 C19 61.59(11) yes . .
C17 Ru1 C20 61.60(10) yes . .
C18 Ru1 C19 37.04(11) yes . .
C18 Ru1 C20 61.98(11) yes . .
C19 Ru1 C20 37.77(12) yes . .
C1 P1 C21 105.65(12) yes . .
C1 P1 C26 117.47(13) yes . .
C1 P1 C32 102.28(12) yes . .
C21 P1 C26 112.43(13) yes . .
C21 P1 C32 108.70(14) yes . .
C26 P1 C32 109.59(12) yes . .
Ru1 P2 C32 106.99(8) yes . .
Ru1 P2 C33 120.15(8) yes . .
Ru1 P2 C39 118.28(9) yes . .
C32 P2 C33 105.09(13) yes . .
C32 P2 C39 103.47(12) yes . .
C33 P2 C39 101.05(13) yes . .
F2 F1 C51 90(3) yes . .
F1 F2 C51 72(3) yes . .
F10 F9 F14 115.5(6) yes . .
F10 F9 C59 58.7(4) yes . .
F14 F9 C59 70.6(5) yes . .
F9 F10 F11 98.9(5) yes . .
F9 F10 C59 49.4(3) yes . .
F11 F10 C59 52.6(4) yes . .
F10 F11 F12 138.4(6) yes . .
F10 F11 C59 76.4(6) yes . .
F12 F11 C59 71.1(5) yes . .
F11 F12 F13 118.5(6) yes . .
F11 F12 C59 56.4(5) yes . .
F13 F12 C59 64.2(4) yes . .
F12 F13 F14 102.2(5) yes . .
F12 F13 C59 57.6(4) yes . .
F14 F13 C59 55.2(4) yes . .
F9 F14 F13 135.1(6) yes . .
F9 F14 C59 69.5(5) yes . .
F13 F14 C59 65.5(4) yes . .
Ru1 C1 P1 98.65(13) yes . .
Ru1 C1 C2 72.90(16) yes . .
Ru1 C1 C3 124.85(18) yes . .
P1 C1 C2 114.00(19) yes . .
P1 C1 C3 113.99(16) yes . .
C2 C1 C3 124.1(3) yes . .
Ru1 C2 C1 68.88(15) yes . .
Ru1 C2 C4 120.77(18) yes . .
C1 C2 C4 127.7(3) yes . .
C1 C3 C6 123.2(3) yes . .
C1 C3 C10 118.3(3) yes . .
C6 C3 C10 118.5(3) yes . .
C2 C4 C11 127.5(3) yes . .
C2 C4 C15 115.1(3) yes . .
C11 C4 C15 117.5(3) yes . .
Ru1 C5 C21 117.9(2) yes . .
Ru1 C5 C25 127.58(19) yes . .
C21 C5 C25 114.6(3) yes . .
C3 C6 C7 121.2(3) yes . .
C6 C7 C8 119.6(3) yes . .
C7 C8 C9 120.0(4) yes . .
C8 C9 C10 120.3(4) yes . .
C3 C10 C9 120.5(3) yes . .
C4 C11 C12 120.5(3) yes . .
C11 C12 C13 121.3(4) yes . .
C12 C13 C14 118.8(3) yes . .
C13 C14 C15 120.7(3) yes . .
C4 C15 C14 121.2(3) yes . .
Ru1 C16 C17 70.93(15) yes . .
Ru1 C16 C20 71.31(15) yes . .
C17 C16 C20 108.0(3) yes . .
Ru1 C17 C16 71.73(13) yes . .
Ru1 C17 C18 72.06(14) yes . .
C16 C17 C18 108.3(3) yes . .
Ru1 C18 C17 71.59(16) yes . .
Ru1 C18 C19 69.80(16) yes . .
C17 C18 C19 107.9(3) yes . .
Ru1 C19 C18 73.16(17) yes . .
Ru1 C19 C20 72.38(17) yes . .
C18 C19 C20 108.1(3) yes . .
Ru1 C20 C16 72.46(16) yes . .
Ru1 C20 C19 69.85(16) yes . .
C16 C20 C19 107.6(3) yes . .
P1 C21 C5 110.9(2) yes . .
P1 C21 C22 124.9(2) yes . .
C5 C21 C22 124.2(3) yes . .
C21 C22 C23 119.0(3) yes . .
C22 C23 C24 118.7(3) yes . .
C23 C24 C25 121.4(3) yes . .
C5 C25 C24 122.1(3) yes . .
P1 C26 C27 119.0(2) yes . .
P1 C26 C31 121.3(3) yes . .
C27 C26 C31 119.6(3) yes . .
C26 C27 C28 120.2(3) yes . .
C27 C28 C29 120.2(3) yes . .
C28 C29 C30 119.7(3) yes . .
C29 C30 C31 120.7(3) yes . .
C26 C31 C30 119.6(3) yes . .
P1 C32 P2 101.78(12) yes . .
P2 C33 C34 118.6(3) yes . .
P2 C33 C38 123.2(3) yes . .
C34 C33 C38 118.1(3) yes . .
C33 C34 C35 121.0(3) yes . .
C34 C35 C36 120.3(4) yes . .
C35 C36 C37 119.9(3) yes . .
C36 C37 C38 120.4(4) yes . .
C33 C38 C37 120.4(3) yes . .
P2 C39 C40 120.94(17) yes . .
P2 C39 C44 120.4(3) yes . .
C40 C39 C44 118.6(3) yes . .
C39 C40 C41 120.3(3) yes . .
C40 C41 C42 120.6(3) yes . .
C41 C42 C43 119.6(3) yes . .
C42 C43 C44 119.7(3) yes . .
C39 C44 C43 121.1(3) yes . .
C46 C45 C50 115.3(3) yes . .
C46 C45 B1 124.2(3) yes . .
C50 C45 B1 120.4(2) yes . .
C45 C46 C47 122.1(3) yes . .
C46 C47 C48 121.0(3) yes . .
C46 C47 C51 120.5(3) yes . .
C48 C47 C51 118.5(3) yes . .
C47 C48 C49 118.4(3) yes . .
C48 C49 C50 120.0(3) yes . .
C48 C49 C52 120.6(3) yes . .
C50 C49 C52 119.4(3) yes . .
C45 C50 C49 123.0(3) yes . .
F1 C51 F2 17.7(10) yes . .
F1 C51 F3 113.7(8) yes . .
F1 C51 F4 102.3(11) yes . .
F1 C51 F5 94.0(12) yes . .
F1 C51 C47 114.6(8) yes . .
F2 C51 F3 99.8(6) yes . .
F2 C51 F4 117.2(9) yes . .
F2 C51 F5 109.6(10) yes . .
F2 C51 C47 113.1(6) yes . .
F3 C51 F4 101.3(9) yes . .
F3 C51 F5 108.2(11) yes . .
F3 C51 C47 111.2(3) yes . .
F4 C51 F5 9.0(13) yes . .
F4 C51 C47 112.6(7) yes . .
F5 C51 C47 113.9(8) yes . .
F6 C52 F7 107.2(3) yes . .
F6 C52 F8 105.5(3) yes . .
F6 C52 C49 113.5(3) yes . .
F7 C52 F8 106.5(3) yes . .
F7 C52 C49 111.7(3) yes . .
F8 C52 C49 111.9(3) yes . .
C54 C53 C58 116.1(3) yes . .
C54 C53 B1 123.2(3) yes . .
C58 C53 B1 120.7(3) yes . .
C53 C54 C55 122.4(3) yes . .
C54 C55 C56 120.3(3) yes . .
C54 C55 C59 119.7(3) yes . .
C56 C55 C59 120.0(3) yes . .
C55 C56 C57 118.5(3) yes . .
C56 C57 C58 121.1(3) yes . .
C56 C57 C60 120.5(3) yes . .
C58 C57 C60 118.4(3) yes . .
C53 C58 C57 121.7(3) yes . .
F9 C59 F10 71.8(4) yes . .
F9 C59 F11 118.4(6) yes . .
F9 C59 F12 135.1(4) yes . .
F9 C59 F13 99.1(5) yes . .
F9 C59 F14 39.9(4) yes . .
F9 C59 C55 109.0(4) yes . .
F10 C59 F11 50.9(5) yes . .
F10 C59 F12 99.6(4) yes . .
F10 C59 F13 139.0(4) yes . .
F10 C59 F14 102.5(4) yes . .
F10 C59 C55 113.7(3) yes . .
F11 C59 F12 52.5(5) yes . .
F11 C59 F13 108.9(6) yes . .
F11 C59 F14 128.4(5) yes . .
F11 C59 C55 113.0(4) yes . .
F12 C59 F13 58.2(4) yes . .
F12 C59 F14 105.8(4) yes . .
F12 C59 C55 114.4(3) yes . .
F13 C59 F14 59.2(4) yes . .
F13 C59 C55 107.1(4) yes . .
F14 C59 C55 118.5(4) yes . .
F15 C60 F16 107.6(3) yes . .
F15 C60 F17 105.1(3) yes . .
F15 C60 C57 111.6(3) yes . .
F16 C60 F17 106.4(3) yes . .
F16 C60 C57 113.0(3) yes . .
F17 C60 C57 112.7(3) yes . .
C62 C61 C66 115.8(2) yes . .
C62 C61 B1 121.6(3) yes . .
C66 C61 B1 122.7(3) yes . .
C61 C62 C63 122.6(3) yes . .
C62 C63 C64 120.4(3) yes . .
C62 C63 C67 119.6(3) yes . .
C64 C63 C67 120.0(2) yes . .
C63 C64 C65 118.4(2) yes . .
C64 C65 C66 121.0(3) yes . .
C64 C65 C68 120.6(2) yes . .
C66 C65 C68 118.4(3) yes . .
C61 C66 C65 121.9(3) yes . .
F18 C67 F19 105.6(3) yes . .
F18 C67 F20 106.2(3) yes . .
F18 C67 C63 112.4(3) yes . .
F19 C67 F20 106.9(3) yes . .
F19 C67 C63 112.3(3) yes . .
F20 C67 C63 113.0(3) yes . .
F21 C68 F22 105.3(3) yes . .
F21 C68 F23 106.1(3) yes . .
F21 C68 C65 112.7(3) yes . .
F22 C68 F23 105.5(3) yes . .
F22 C68 C65 113.4(3) yes . .
F23 C68 C65 113.1(3) yes . .
C70 C69 C74 115.3(3) yes . .
C70 C69 B1 122.8(3) yes . .
C74 C69 B1 121.4(3) yes . .
C69 C70 C71 122.5(3) yes . .
C70 C71 C72 121.3(3) yes . .
C70 C71 C75 119.7(3) yes . .
C72 C71 C75 119.0(3) yes . .
C71 C72 C73 116.8(3) yes . .
C72 C73 C74 121.8(3) yes . .
C72 C73 C76 119.4(3) yes . .
C74 C73 C76 118.8(3) yes . .
C69 C74 C73 122.4(3) yes . .
F24 C75 F25 105.2(3) yes . .
F24 C75 F26 107.1(3) yes . .
F24 C75 C71 112.4(3) yes . .
F25 C75 F26 105.6(3) yes . .
F25 C75 C71 112.4(3) yes . .
F26 C75 C71 113.5(3) yes . .
F27 C76 F28 108.6(3) yes . .
F27 C76 F29 104.9(3) yes . .
F27 C76 C73 113.4(3) yes . .
F28 C76 F29 105.3(3) yes . .
F28 C76 C73 112.5(3) yes . .
F29 C76 C73 111.6(3) yes . .
C77 C78 C79 112.6(3) yes . .
C78 C79 C79 114.1(3) yes . 2_575
C80 C81 C82 109.0(6) yes . .
C81 C82 C82 107.6(6) yes . 2_565
C45 B1 C53 108.6(2) yes . .
C45 B1 C61 111.4(2) yes . .
C45 B1 C69 110.6(3) yes . .
C53 B1 C61 108.2(3) yes . .
C53 B1 C69 110.2(2) yes . .
C61 B1 C69 107.8(2) yes . .
Ru1 C2 H1 108(2) no . .
C1 C2 H1 117.2(16) no . .
C4 C2 H1 107.9(17) no . .
C3 C6 H9 119.389 no . .
C7 C6 H9 119.401 no . .
C6 C7 H8 120.221 no . .
C8 C7 H8 120.218 no . .
C7 C8 H7 120.007 no . .
C9 C8 H7 120.004 no . .
C8 C9 H6 119.868 no . .
C10 C9 H6 119.870 no . .
C3 C10 H5 119.769 no . .
C9 C10 H5 119.752 no . .
C4 C11 H11 119.739 no . .
C12 C11 H11 119.729 no . .
C11 C12 H12 119.332 no . .
C13 C12 H12 119.334 no . .
C12 C13 H13 120.616 no . .
C14 C13 H13 120.628 no . .
C13 C14 H14 119.646 no . .
C15 C14 H14 119.634 no . .
C4 C15 H15 119.407 no . .
C14 C15 H15 119.419 no . .
Ru1 C16 H16 123.401 no . .
C17 C16 H16 125.997 no . .
C20 C16 H16 126.010 no . .
Ru1 C17 H17 122.042 no . .
C16 C17 H17 125.867 no . .
C18 C17 H17 125.851 no . .
Ru1 C18 H18 124.188 no . .
C17 C18 H18 126.040 no . .
C19 C18 H18 126.038 no . .
Ru1 C19 H19 120.298 no . .
C18 C19 H19 125.947 no . .
C20 C19 H19 125.952 no . .
Ru1 C20 H20 123.166 no . .
C16 C20 H20 126.177 no . .
C19 C20 H20 126.188 no . .
C21 C22 H22 120.508 no . .
C23 C22 H22 120.487 no . .
C22 C23 H23 120.670 no . .
C24 C23 H23 120.678 no . .
C23 C24 H24 119.293 no . .
C25 C24 H24 119.281 no . .
C5 C25 H25 118.958 no . .
C24 C25 H25 118.945 no . .
C26 C27 H27 119.912 no . .
C28 C27 H27 119.916 no . .
C27 C28 H28 119.899 no . .
C29 C28 H28 119.896 no . .
C28 C29 H29 120.138 no . .
C30 C29 H29 120.121 no . .
C29 C30 H30 119.667 no . .
C31 C30 H30 119.661 no . .
C26 C31 H31 120.205 no . .
C30 C31 H31 120.203 no . .
P1 C32 H32A 111.422 no . .
P1 C32 H32B 111.417 no . .
P2 C32 H32A 111.413 no . .
P2 C32 H32B 111.408 no . .
H32A C32 H32B 109.264 no . .
C33 C34 H34 119.505 no . .
C35 C34 H34 119.501 no . .
C34 C35 H35 119.872 no . .
C36 C35 H35 119.864 no . .
C35 C36 H36 120.077 no . .
C37 C36 H36 120.071 no . .
C36 C37 H37 119.820 no . .
C38 C37 H37 119.811 no . .
C33 C38 H38 119.825 no . .
C37 C38 H38 119.803 no . .
C39 C40 H40 119.842 no . .
C41 C40 H40 119.853 no . .
C40 C41 H41 119.691 no . .
C42 C41 H41 119.695 no . .
C41 C42 H42 120.178 no . .
C43 C42 H42 120.185 no . .
C42 C43 H43 120.133 no . .
C44 C43 H43 120.139 no . .
C39 C44 H44 119.430 no . .
C43 C44 H44 119.434 no . .
C45 C46 H46 118.926 no . .
C47 C46 H46 118.929 no . .
C47 C48 H48 120.793 no . .
C49 C48 H48 120.784 no . .
C45 C50 H50 118.476 no . .
C49 C50 H50 118.476 no . .
C53 C54 H54 118.782 no . .
C55 C54 H54 118.795 no . .
C55 C56 H56 120.764 no . .
C57 C56 H56 120.761 no . .
C53 C58 H58 119.162 no . .
C57 C58 H58 119.171 no . .
C61 C62 H62 118.696 no . .
C63 C62 H62 118.700 no . .
C63 C64 H64 120.805 no . .
C65 C64 H64 120.808 no . .
C61 C66 H66 119.078 no . .
C65 C66 H66 119.068 no . .
C69 C70 H70 118.750 no . .
C71 C70 H70 118.763 no . .
C71 C72 H72 121.613 no . .
C73 C72 H72 121.626 no . .
C69 C74 H74 118.782 no . .
C73 C74 H74 118.797 no . .
C78 C77 H77A 109.475 no . .
C78 C77 H77B 109.473 no . .
C78 C77 H77C 109.468 no . .
H77A C77 H77B 109.471 no . .
H77A C77 H77C 109.471 no . .
H77B C77 H77C 109.469 no . .
C77 C78 H78A 109.079 no . .
C77 C78 H78B 109.075 no . .
C79 C78 H78A 109.072 no . .
C79 C78 H78B 109.073 no . .
H78A C78 H78B 107.830 no . .
C78 C79 H79A 108.714 no . .
C78 C79 H79B 108.719 no . .
C79 C79 H79A 108.716 no 2_575 .
C79 C79 H79B 108.722 no 2_575 .
H79A C79 H79B 107.641 no . .
C81 C80 H80A 109.471 no . .
C81 C80 H80B 109.471 no . .
C81 C80 H80C 109.485 no . .
H80A C80 H80B 109.466 no . .
H80A C80 H80C 109.469 no . .
H80B C80 H80C 109.465 no . .
C80 C81 H81A 109.885 no . .
C80 C81 H81B 109.886 no . .
C82 C81 H81A 109.881 no . .
C82 C81 H81B 109.891 no . .
H81A C81 H81B 108.290 no . .
C81 C82 H82A 110.194 no . .
C81 C82 H82B 110.185 no . .
C82 C82 H82A 110.190 no 2_565 .
C82 C82 H82B 110.185 no 2_565 .
H82A C82 H82B 108.484 no . .

loop_
_geom_bond_atom_site_label_1
_geom_bond_atom_site_label_2
_geom_bond_distance
_geom_bond_publ_flag
_geom_bond_site_symmetry_2
Ru1 P2 2.3319(7) yes .
Ru1 C1 2.176(3) yes .
Ru1 C2 2.230(3) yes .
Ru1 C5 2.084(3) yes .
Ru1 C16 2.257(3) yes .
Ru1 C17 2.247(3) yes .
Ru1 C18 2.253(3) yes .
Ru1 C19 2.209(3) yes .
Ru1 C20 2.243(3) yes .
P1 C1 1.802(3) yes .
P1 C21 1.782(3) yes .
P1 C26 1.794(3) yes .
P1 C32 1.797(3) yes .
P2 C32 1.849(3) yes .
P2 C33 1.824(3) yes .
P2 C39 1.823(3) yes .
F1 F2 0.41(2) yes .
F1 C51 1.282(16) yes .
F2 C51 1.347(11) yes .
F3 C51 1.344(4) yes .
F4 C51 1.332(19) yes .
F5 C51 1.283(19) yes .
F6 C52 1.329(4) yes .
F7 C52 1.325(4) yes .
F8 C52 1.340(5) yes .
F9 F10 1.599(8) yes .
F9 F14 0.875(9) yes .
F9 C59 1.278(6) yes .
F10 F11 1.149(10) yes .
F10 C59 1.439(6) yes .
F11 F12 1.120(9) yes .
F11 C59 1.177(8) yes .
F12 F13 1.345(8) yes .
F12 C59 1.337(5) yes .
F13 F14 1.345(9) yes .
F13 C59 1.425(8) yes .
F14 C59 1.287(5) yes .
F15 C60 1.323(4) yes .
F16 C60 1.299(5) yes .
F17 C60 1.327(5) yes .
F18 C67 1.342(4) yes .
F19 C67 1.343(4) yes .
F20 C67 1.329(3) yes .
F21 C68 1.326(4) yes .
F22 C68 1.337(3) yes .
F23 C68 1.324(5) yes .
F24 C75 1.329(4) yes .
F25 C75 1.329(3) yes .
F26 C75 1.325(4) yes .
F27 C76 1.330(4) yes .
F28 C76 1.326(4) yes .
F29 C76 1.351(4) yes .
C1 C2 1.444(4) yes .
C1 C3 1.503(4) yes .
C2 C4 1.483(4) yes .
C3 C6 1.384(4) yes .
C3 C10 1.396(5) yes .
C4 C11 1.393(5) yes .
C4 C15 1.409(4) yes .
C5 C21 1.413(4) yes .
C5 C25 1.404(5) yes .
C6 C7 1.391(5) yes .
C7 C8 1.389(5) yes .
C8 C9 1.374(5) yes .
C9 C10 1.394(5) yes .
C11 C12 1.386(4) yes .
C12 C13 1.387(5) yes .
C13 C14 1.373(6) yes .
C14 C15 1.383(4) yes .
C16 C17 1.442(5) yes .
C16 C20 1.399(4) yes .
C17 C18 1.403(5) yes .
C18 C19 1.418(4) yes .
C19 C20 1.441(5) yes .
C21 C22 1.384(4) yes .
C22 C23 1.388(5) yes .
C23 C24 1.394(4) yes .
C24 C25 1.379(4) yes .
C26 C27 1.388(4) yes .
C26 C31 1.401(4) yes .
C27 C28 1.387(4) yes .
C28 C29 1.389(5) yes .
C29 C30 1.380(5) yes .
C30 C31 1.387(5) yes .
C33 C34 1.398(5) yes .
C33 C38 1.402(5) yes .
C34 C35 1.371(5) yes .
C35 C36 1.387(5) yes .
C36 C37 1.375(5) yes .
C37 C38 1.386(5) yes .
C39 C40 1.396(4) yes .
C39 C44 1.399(4) yes .
C40 C41 1.380(5) yes .
C41 C42 1.383(4) yes .
C42 C43 1.398(5) yes .
C43 C44 1.373(5) yes .
C45 C46 1.404(4) yes .
C45 C50 1.400(4) yes .
C45 B1 1.648(5) yes .
C46 C47 1.391(5) yes .
C47 C48 1.383(4) yes .
C47 C51 1.502(4) yes .
C48 C49 1.390(4) yes .
C49 C50 1.391(5) yes .
C49 C52 1.495(4) yes .
C53 C54 1.399(4) yes .
C53 C58 1.397(5) yes .
C53 B1 1.658(4) yes .
C54 C55 1.398(4) yes .
C55 C56 1.386(5) yes .
C55 C59 1.494(5) yes .
C56 C57 1.379(4) yes .
C57 C58 1.403(4) yes .
C57 C60 1.501(6) yes .
C61 C62 1.399(4) yes .
C61 C66 1.398(4) yes .
C61 B1 1.654(4) yes .
C62 C63 1.392(3) yes .
C63 C64 1.387(4) yes .
C63 C67 1.490(4) yes .
C64 C65 1.378(4) yes .
C65 C66 1.399(3) yes .
C65 C68 1.496(4) yes .
C69 C70 1.402(4) yes .
C69 C74 1.401(4) yes .
C69 B1 1.639(4) yes .
C70 C71 1.390(4) yes .
C71 C72 1.394(4) yes .
C71 C75 1.500(4) yes .
C72 C73 1.392(4) yes .
C73 C74 1.383(4) yes .
C73 C76 1.504(5) yes .
C77 C78 1.516(6) yes .
C78 C79 1.521(6) yes .
C79 C79 1.518(5) yes 2_575
C80 C81 1.381(12) yes .
C81 C82 1.597(9) yes .
C82 C82 1.454(12) yes 2_565
C2 H1 0.90(4) no .
C6 H9 0.950 no .
C7 H8 0.950 no .
C8 H7 0.950 no .
C9 H6 0.950 no .
C10 H5 0.950 no .
C11 H11 0.950 no .
C12 H12 0.950 no .
C13 H13 0.950 no .
C14 H14 0.950 no .
C15 H15 0.950 no .
C16 H16 0.950 no .
C17 H17 0.950 no .
C18 H18 0.950 no .
C19 H19 0.950 no .
C20 H20 0.950 no .
C22 H22 0.950 no .
C23 H23 0.950 no .
C24 H24 0.950 no .
C25 H25 0.950 no .
C27 H27 0.950 no .
C28 H28 0.950 no .
C29 H29 0.950 no .
C30 H30 0.950 no .
C31 H31 0.950 no .
C32 H32A 0.990 no .
C32 H32B 0.990 no .
C34 H34 0.950 no .
C35 H35 0.950 no .
C36 H36 0.950 no .
C37 H37 0.950 no .
C38 H38 0.950 no .
C40 H40 0.950 no .
C41 H41 0.950 no .
C42 H42 0.950 no .
C43 H43 0.950 no .
C44 H44 0.950 no .
C46 H46 0.950 no .
C48 H48 0.950 no .
C50 H50 0.950 no .
C54 H54 0.950 no .
C56 H56 0.950 no .
C58 H58 0.950 no .
C62 H62 0.950 no .
C64 H64 0.950 no .
C66 H66 0.950 no .
C70 H70 0.950 no .
C72 H72 0.950 no .
C74 H74 0.950 no .
C77 H77A 0.980 no .
C77 H77B 0.980 no .
C77 H77C 0.980 no .
C78 H78A 0.990 no .
C78 H78B 0.990 no .
C79 H79A 0.990 no .
C79 H79B 0.990 no .
C80 H80A 0.980 no .
C80 H80B 0.980 no .
C80 H80C 0.980 no .
C81 H81A 0.990 no .
C81 H81B 0.990 no .
C82 H82A 0.990 no .
C82 H82B 0.990 no .

loop_
_geom_torsion_atom_site_label_1
_geom_torsion_atom_site_label_2
_geom_torsion_atom_site_label_3
_geom_torsion_atom_site_label_4
_geom_torsion
_geom_torsion_publ_flag
_geom_torsion_site_symmetry_3
_geom_torsion_site_symmetry_4
P2 Ru1 C1 P1 -45.04(9) no . .
P2 Ru1 C1 C2 -157.61(9) no . .
P2 Ru1 C1 C3 82.33(14) no . .
C1 Ru1 P2 C32 14.14(8) no . .
C1 Ru1 P2 C33 -105.35(8) no . .
C1 Ru1 P2 C39 130.30(8) no . .
P2 Ru1 C2 C1 26.43(13) no . .
P2 Ru1 C2 C4 148.63(14) no . .
C2 Ru1 P2 C32 -1.88(10) no . .
C2 Ru1 P2 C33 -121.37(9) no . .
C2 Ru1 P2 C39 114.28(9) no . .
P2 Ru1 C5 C21 62.45(15) no . .
P2 Ru1 C5 C25 -118.53(19) no . .
C5 Ru1 P2 C32 -72.89(9) no . .
C5 Ru1 P2 C33 167.62(9) no . .
C5 Ru1 P2 C39 43.27(9) no . .
P2 Ru1 C16 C17 146.97(7) no . .
P2 Ru1 C16 C20 29.46(15) no . .
C16 Ru1 P2 C32 117.99(10) no . .
C16 Ru1 P2 C33 -1.50(11) no . .
C16 Ru1 P2 C39 -125.85(10) no . .
P2 Ru1 C17 C16 -64.4(3) no . .
P2 Ru1 C17 C18 52.6(3) no . .
C17 Ru1 P2 C32 159.10(17) no . .
C17 Ru1 P2 C33 39.62(18) no . .
C17 Ru1 P2 C39 -84.74(18) no . .
P2 Ru1 C18 C17 -152.20(7) no . .
P2 Ru1 C18 C19 -34.29(14) no . .
C18 Ru1 P2 C32 -167.55(9) no . .
C18 Ru1 P2 C33 72.97(10) no . .
C18 Ru1 P2 C39 -51.39(10) no . .
P2 Ru1 C19 C18 151.13(11) no . .
P2 Ru1 C19 C20 -92.98(9) no . .
C19 Ru1 P2 C32 172.61(9) no . .
C19 Ru1 P2 C33 53.12(9) no . .
C19 Ru1 P2 C39 -71.23(9) no . .
P2 Ru1 C20 C16 -155.85(11) no . .
P2 Ru1 C20 C19 87.12(9) no . .
C20 Ru1 P2 C32 134.89(9) no . .
C20 Ru1 P2 C33 15.40(9) no . .
C20 Ru1 P2 C39 -108.95(9) no . .
C1 Ru1 C2 C1 -0.00(11) no . .
C1 Ru1 C2 C4 122.2(3) no . .
C2 Ru1 C1 P1 112.56(19) no . .
C2 Ru1 C1 C2 0.00(11) no . .
C2 Ru1 C1 C3 -120.1(3) no . .
C1 Ru1 C5 C21 -24.29(16) no . .
C1 Ru1 C5 C25 154.74(19) no . .
C5 Ru1 C1 P1 36.98(11) no . .
C5 Ru1 C1 C2 -75.58(11) no . .
C5 Ru1 C1 C3 164.36(16) no . .
C1 Ru1 C16 C17 -118.38(12) no . .
C1 Ru1 C16 C20 124.10(12) no . .
C16 Ru1 C1 P1 -168.87(11) no . .
C16 Ru1 C1 C2 78.56(12) no . .
C16 Ru1 C1 C3 -41.50(17) no . .
C1 Ru1 C17 C16 75.26(15) no . .
C1 Ru1 C17 C18 -167.73(11) no . .
C17 Ru1 C1 P1 154.01(11) no . .
C17 Ru1 C1 C2 41.44(15) no . .
C17 Ru1 C1 C3 -78.62(18) no . .
C1 Ru1 C18 C17 24.1(3) no . .
C1 Ru1 C18 C19 142.04(18) no . .
C18 Ru1 C1 P1 138.10(18) no . .
C18 Ru1 C1 C2 25.5(3) no . .
C18 Ru1 C1 C3 -94.5(3) no . .
C1 Ru1 C19 C18 -131.0(2) no . .
C1 Ru1 C19 C20 -15.1(3) no . .
C19 Ru1 C1 P1 -123.4(3) no . .
C19 Ru1 C1 C2 124.0(3) no . .
C19 Ru1 C1 C3 3.9(4) no . .
C1 Ru1 C20 C16 -69.50(14) no . .
C1 Ru1 C20 C19 173.47(8) no . .
C20 Ru1 C1 P1 -134.16(11) no . .
C20 Ru1 C1 C2 113.28(11) no . .
C20 Ru1 C1 C3 -6.78(19) no . .
C2 Ru1 C5 C21 -62.01(16) no . .
C2 Ru1 C5 C25 117.0(2) no . .
C5 Ru1 C2 C1 99.27(11) no . .
C5 Ru1 C2 C4 -138.5(2) no . .
C2 Ru1 C16 C17 -80.95(13) no . .
C2 Ru1 C16 C20 161.53(12) no . .
C16 Ru1 C2 C1 -107.29(11) no . .
C16 Ru1 C2 C4 14.90(19) no . .
C2 Ru1 C17 C16 99.46(13) no . .
C2 Ru1 C17 C18 -143.53(14) no . .
C17 Ru1 C2 C1 -144.14(12) no . .
C17 Ru1 C2 C4 -21.94(19) no . .
C2 Ru1 C18 C17 41.43(16) no . .
C2 Ru1 C18 C19 159.34(11) no . .
C18 Ru1 C2 C1 -167.25(10) no . .
C18 Ru1 C2 C4 -45.0(3) no . .
C2 Ru1 C19 C18 -38.1(3) no . .
C2 Ru1 C19 C20 77.8(3) no . .
C19 Ru1 C2 C1 -142.80(17) no . .
C19 Ru1 C2 C4 -20.6(4) no . .
C2 Ru1 C20 C16 -23.56(18) no . .
C2 Ru1 C20 C19 -140.59(11) no . .
C20 Ru1 C2 C1 -93.60(12) no . .
C20 Ru1 C2 C4 28.6(3) no . .
C5 Ru1 C16 C17 -9.1(3) no . .
C5 Ru1 C16 C20 -126.6(2) no . .
C16 Ru1 C5 C21 -137.4(2) no . .
C16 Ru1 C5 C25 41.6(4) no . .
C5 Ru1 C17 C16 175.35(11) no . .
C5 Ru1 C17 C18 -67.64(15) no . .
C17 Ru1 C5 C21 -143.57(15) no . .
C17 Ru1 C5 C25 35.5(3) no . .
C5 Ru1 C18 C17 122.45(12) no . .
C5 Ru1 C18 C19 -119.64(12) no . .
C18 Ru1 C5 C21 -177.19(16) no . .
C18 Ru1 C5 C25 1.8(2) no . .
C5 Ru1 C19 C18 70.47(13) no . .
C5 Ru1 C19 C20 -173.63(9) no . .
C19 Ru1 C5 C21 147.81(15) no . .
C19 Ru1 C5 C25 -33.2(3) no . .
C5 Ru1 C20 C16 129.27(17) no . .
C5 Ru1 C20 C19 12.2(3) no . .
C20 Ru1 C5 C21 139.63(17) no . .
C20 Ru1 C5 C25 -41.3(3) no . .
C16 Ru1 C17 C16 -0.00(13) no . .
C16 Ru1 C17 C18 117.0(3) no . .
C17 Ru1 C16 C17 -0.00(14) no . .
C17 Ru1 C16 C20 -117.5(3) no . .
C16 Ru1 C18 C17 -37.95(11) no . .
C16 Ru1 C18 C19 79.96(13) no . .
C18 Ru1 C16 C17 36.93(12) no . .
C18 Ru1 C16 C20 -80.59(14) no . .
C16 Ru1 C19 C18 -79.20(13) no . .
C16 Ru1 C19 C20 36.70(10) no . .
C19 Ru1 C16 C17 79.25(14) no . .
C19 Ru1 C16 C20 -38.26(12) no . .
C16 Ru1 C20 C16 0.00(13) no . .
C16 Ru1 C20 C19 -117.0(2) no . .
C20 Ru1 C16 C17 117.5(3) no . .
C20 Ru1 C16 C20 0.00(13) no . .
C17 Ru1 C18 C17 -0.00(14) no . .
C17 Ru1 C18 C19 117.9(3) no . .
C18 Ru1 C17 C16 -117.0(3) no . .
C18 Ru1 C17 C18 0.00(13) no . .
C17 Ru1 C19 C18 -36.55(12) no . .
C17 Ru1 C19 C20 79.35(13) no . .
C19 Ru1 C17 C16 -79.76(14) no . .
C19 Ru1 C17 C18 37.25(12) no . .
C17 Ru1 C20 C16 37.70(12) no . .
C17 Ru1 C20 C19 -79.33(13) no . .
C20 Ru1 C17 C16 -36.58(12) no . .
C20 Ru1 C17 C18 80.43(15) no . .
C18 Ru1 C19 C18 0.00(13) no . .
C18 Ru1 C19 C20 115.9(2) no . .
C19 Ru1 C18 C17 -117.9(3) no . .
C19 Ru1 C18 C19 0.00(13) no . .
C18 Ru1 C20 C16 79.16(13) no . .
C18 Ru1 C20 C19 -37.87(11) no . .
C20 Ru1 C18 C17 -79.29(14) no . .
C20 Ru1 C18 C19 38.62(12) no . .
C19 Ru1 C20 C16 117.03(18) no . .
C19 Ru1 C20 C19 -0.00(11) no . .
C20 Ru1 C19 C18 -115.90(18) no . .
C20 Ru1 C19 C20 0.00(11) no . .
C1 P1 C21 C5 31.46(19) no . .
C1 P1 C21 C22 -151.18(19) no . .
C21 P1 C1 Ru1 -44.18(14) no . .
C21 P1 C1 C2 30.9(2) no . .
C21 P1 C1 C3 -178.63(16) no . .
C1 P1 C26 C27 83.5(2) no . .
C1 P1 C26 C31 -93.4(2) no . .
C26 P1 C1 Ru1 -170.50(11) no . .
C26 P1 C1 C2 -95.44(19) no . .
C26 P1 C1 C3 55.1(2) no . .
C1 P1 C32 P2 -57.74(15) no . .
C32 P1 C1 Ru1 69.51(13) no . .
C32 P1 C1 C2 144.56(17) no . .
C32 P1 C1 C3 -64.94(19) no . .
C21 P1 C26 C27 -39.4(3) no . .
C21 P1 C26 C31 143.67(18) no . .
C26 P1 C21 C5 160.80(14) no . .
C26 P1 C21 C22 -21.8(3) no . .
C21 P1 C32 P2 53.68(15) no . .
C32 P1 C21 C5 -77.69(17) no . .
C32 P1 C21 C22 99.7(2) no . .
C26 P1 C32 P2 176.91(13) no . .
C32 P1 C26 C27 -160.39(17) no . .
C32 P1 C26 C31 22.7(3) no . .
Ru1 P2 C32 P1 21.56(14) no . .
Ru1 P2 C33 C34 -93.40(16) no . .
Ru1 P2 C33 C38 84.74(17) no . .
Ru1 P2 C39 C40 21.6(3) no . .
Ru1 P2 C39 C44 -161.34(14) no . .
C32 P2 C33 C34 146.16(15) no . .
C32 P2 C33 C38 -35.70(19) no . .
C33 P2 C32 P1 150.34(13) no . .
C32 P2 C39 C40 139.63(19) no . .
C32 P2 C39 C44 -43.3(3) no . .
C39 P2 C32 P1 -104.08(14) no . .
C33 P2 C39 C40 -111.74(19) no . .
C33 P2 C39 C44 65.3(2) no . .
C39 P2 C33 C34 38.80(17) no . .
C39 P2 C33 C38 -143.06(16) no . .
F2 F1 C51 F3 40(3) no . .
F2 F1 C51 F4 149(3) no . .
F2 F1 C51 F5 152(3) no . .
F2 F1 C51 C47 -89(3) no . .
C51 F1 F2 C51 0.00(14) no . .
F1 F2 C51 F3 -143(3) no . .
F1 F2 C51 F4 -35(3) no . .
F1 F2 C51 F5 -29(3) no . .
F1 F2 C51 C47 99(3) no . .
F10 F9 F14 F13 39.3(10) no . .
F10 F9 F14 C59 38.9(4) no . .
F14 F9 F10 F11 -24.4(7) no . .
F14 F9 F10 C59 -43.8(5) no . .
F10 F9 C59 F10 -0.00(19) no . .
F10 F9 C59 F11 -21.4(4) no . .
F10 F9 C59 F12 -85.4(6) no . .
F10 F9 C59 F13 -138.7(3) no . .
F10 F9 C59 F14 -138.5(5) no . .
F10 F9 C59 C55 109.6(4) no . .
C59 F9 F10 F11 19.5(3) no . .
C59 F9 F10 C59 -0.00(17) no . .
F14 F9 C59 F10 138.5(5) no . .
F14 F9 C59 F11 117.1(6) no . .
F14 F9 C59 F12 53.1(8) no . .
F14 F9 C59 F13 -0.2(5) no . .
F14 F9 C59 F14 0.0(4) no . .
F14 F9 C59 C55 -112.0(5) no . .
C59 F9 F14 F13 0.4(8) no . .
C59 F9 F14 C59 -0.00(17) no . .
F9 F10 F11 F12 20.9(11) no . .
F9 F10 F11 C59 -18.6(4) no . .
F9 F10 C59 F9 -0.0(3) no . .
F9 F10 C59 F11 155.6(4) no . .
F9 F10 C59 F12 134.5(4) no . .
F9 F10 C59 F13 82.9(5) no . .
F9 F10 C59 F14 25.8(3) no . .
F9 F10 C59 C55 -103.3(4) no . .
F11 F10 C59 F9 -155.6(5) no . .
F11 F10 C59 F11 0.0(4) no . .
F11 F10 C59 F12 -21.0(4) no . .
F11 F10 C59 F13 -72.7(6) no . .
F11 F10 C59 F14 -129.8(5) no . .
F11 F10 C59 C55 101.1(5) no . .
C59 F10 F11 F12 39.5(9) no . .
C59 F10 F11 C59 0.00(15) no . .
F10 F11 F12 F13 -23.6(13) no . .
F10 F11 F12 C59 -40.7(9) no . .
F10 F11 C59 F9 26.6(5) no . .
F10 F11 C59 F10 -0.0(2) no . .
F10 F11 C59 F12 153.5(5) no . .
F10 F11 C59 F13 138.5(4) no . .
F10 F11 C59 F14 73.3(6) no . .
F10 F11 C59 C55 -102.6(4) no . .
F12 F11 C59 F9 -126.9(5) no . .
F12 F11 C59 F10 -153.5(5) no . .
F12 F11 C59 F12 -0.0(3) no . .
F12 F11 C59 F13 -15.0(4) no . .
F12 F11 C59 F14 -80.2(6) no . .
F12 F11 C59 C55 103.9(4) no . .
C59 F11 F12 F13 17.1(5) no . .
C59 F11 F12 C59 -0.00(16) no . .
F11 F12 F13 F14 18.4(7) no . .
F11 F12 F13 C59 -15.8(5) no . .
F11 F12 C59 F9 94.4(7) no . .
F11 F12 C59 F10 20.6(4) no . .
F11 F12 C59 F11 -0.0(4) no . .
F11 F12 C59 F13 163.3(5) no . .
F11 F12 C59 F14 126.6(5) no . .
F11 F12 C59 C55 -101.1(5) no . .
F13 F12 C59 F9 -68.9(6) no . .
F13 F12 C59 F10 -142.7(4) no . .
F13 F12 C59 F11 -163.3(4) no . .
F13 F12 C59 F13 -0.0(3) no . .
F13 F12 C59 F14 -36.6(4) no . .
F13 F12 C59 C55 95.6(4) no . .
C59 F12 F13 F14 34.2(4) no . .
C59 F12 F13 C59 -0.00(17) no . .
F12 F13 F14 F9 -35.6(9) no . .
F12 F13 F14 C59 -35.3(4) no . .
F12 F13 C59 F9 138.2(4) no . .
F12 F13 C59 F10 65.5(5) no . .
F12 F13 C59 F11 13.9(3) no . .
F12 F13 C59 F12 -0.0(2) no . .
F12 F13 C59 F14 138.1(4) no . .
F12 F13 C59 C55 -108.5(3) no . .
F14 F13 C59 F9 0.2(4) no . .
F14 F13 C59 F10 -72.5(6) no . .
F14 F13 C59 F11 -124.1(4) no . .
F14 F13 C59 F12 -138.1(4) no . .
F14 F13 C59 F14 0.0(3) no . .
F14 F13 C59 C55 113.4(4) no . .
C59 F13 F14 F9 -0.4(7) no . .
C59 F13 F14 C59 0.00(18) no . .
F9 F14 C59 F9 0.0(4) no . .
F9 F14 C59 F10 -40.2(5) no . .
F9 F14 C59 F11 -89.8(7) no . .
F9 F14 C59 F12 -144.1(6) no . .
F9 F14 C59 F13 179.7(6) no . .
F9 F14 C59 C55 85.9(6) no . .
F13 F14 C59 F9 -179.7(5) no . .
F13 F14 C59 F10 140.1(4) no . .
F13 F14 C59 F11 90.5(5) no . .
F13 F14 C59 F12 36.2(4) no . .
F13 F14 C59 F13 0.0(3) no . .
F13 F14 C59 C55 -93.8(5) no . .
Ru1 C1 C2 Ru1 -0.0 no . .
Ru1 C1 C2 C4 -113.2(3) no . .
Ru1 C1 C3 C6 -10.4(3) no . .
Ru1 C1 C3 C10 168.60(13) no . .
P1 C1 C2 Ru1 -92.02(17) no . .
P1 C1 C2 C4 154.74(19) no . .
P1 C1 C3 C6 110.3(2) no . .
P1 C1 C3 C10 -70.7(3) no . .
C2 C1 C3 C6 -102.6(3) no . .
C2 C1 C3 C10 76.4(3) no . .
C3 C1 C2 Ru1 120.9(3) no . .
C3 C1 C2 C4 7.7(4) no . .
Ru1 C2 C4 C11 -77.6(3) no . .
Ru1 C2 C4 C15 101.5(3) no . .
C1 C2 C4 C11 8.3(5) no . .
C1 C2 C4 C15 -172.5(3) no . .
C1 C3 C6 C7 178.11(18) no . .
C1 C3 C10 C9 -178.52(18) no . .
C6 C3 C10 C9 0.5(4) no . .
C10 C3 C6 C7 -0.9(4) no . .
C2 C4 C11 C12 179.6(3) no . .
C2 C4 C15 C14 -178.6(3) no . .
C11 C4 C15 C14 0.6(4) no . .
C15 C4 C11 C12 0.5(4) no . .
Ru1 C5 C21 P1 -0.3(3) no . .
Ru1 C5 C21 C22 -177.65(16) no . .
Ru1 C5 C25 C24 178.67(16) no . .
C21 C5 C25 C24 -2.3(4) no . .
C25 C5 C21 P1 -179.42(19) no . .
C25 C5 C21 C22 3.2(4) no . .
C3 C6 C7 C8 1.6(4) no . .
C6 C7 C8 C9 -1.9(4) no . .
C7 C8 C9 C10 1.6(4) no . .
C8 C9 C10 C3 -0.9(4) no . .
C4 C11 C12 C13 -0.9(5) no . .
C11 C12 C13 C14 0.1(5) no . .
C12 C13 C14 C15 1.0(5) no . .
C13 C14 C15 C4 -1.4(5) no . .
Ru1 C16 C17 Ru1 0.0 no . .
Ru1 C16 C17 C18 -63.22(14) no . .
Ru1 C16 C20 Ru1 0.0 no . .
Ru1 C16 C20 C19 61.34(14) no . .
C17 C16 C20 Ru1 -61.80(18) no . .
C17 C16 C20 C19 -0.5(3) no . .
C20 C16 C17 Ru1 62.05(18) no . .
C20 C16 C17 C18 -1.2(3) no . .
Ru1 C17 C18 Ru1 -0.0 no . .
Ru1 C17 C18 C19 -60.65(14) no . .
C16 C17 C18 Ru1 63.00(17) no . .
C16 C17 C18 C19 2.3(3) no . .
Ru1 C18 C19 Ru1 0.0 no . .
Ru1 C18 C19 C20 -64.42(15) no . .
C17 C18 C19 Ru1 61.79(18) no . .
C17 C18 C19 C20 -2.6(3) no . .
Ru1 C19 C20 Ru1 -0.0 no . .
Ru1 C19 C20 C16 -63.03(15) no . .
C18 C19 C20 Ru1 64.93(19) no . .
C18 C19 C20 C16 1.9(3) no . .
P1 C21 C22 C23 -179.10(17) no . .
C5 C21 C22 C23 -2.1(4) no . .
C21 C22 C23 C24 -0.1(4) no . .
C22 C23 C24 C25 0.9(5) no . .
C23 C24 C25 C5 0.3(5) no . .
P1 C26 C27 C28 -177.37(16) no . .
P1 C26 C31 C30 176.40(17) no . .
C27 C26 C31 C30 -0.5(4) no . .
C31 C26 C27 C28 -0.4(4) no . .
C26 C27 C28 C29 0.4(4) no . .
C27 C28 C29 C30 0.5(4) no . .
C28 C29 C30 C31 -1.4(5) no . .
C29 C30 C31 C26 1.4(5) no . .
P2 C33 C34 C35 177.88(15) no . .
P2 C33 C38 C37 -177.64(15) no . .
C34 C33 C38 C37 0.5(4) no . .
C38 C33 C34 C35 -0.4(4) no . .
C33 C34 C35 C36 -0.3(4) no . .
C34 C35 C36 C37 0.7(4) no . .
C35 C36 C37 C38 -0.6(4) no . .
C36 C37 C38 C33 -0.0(4) no . .
P2 C39 C40 C41 178.70(17) no . .
P2 C39 C44 C43 -178.57(17) no . .
C40 C39 C44 C43 -1.4(4) no . .
C44 C39 C40 C41 1.6(4) no . .
C39 C40 C41 C42 -0.8(5) no . .
C40 C41 C42 C43 -0.2(5) no . .
C41 C42 C43 C44 0.4(5) no . .
C42 C43 C44 C39 0.5(5) no . .
C46 C45 C50 C49 1.3(4) no . .
C50 C45 C46 C47 -0.8(4) no . .
C46 C45 B1 C53 -96.4(3) no . .
C46 C45 B1 C61 22.7(4) no . .
C46 C45 B1 C69 142.6(3) no . .
B1 C45 C46 C47 175.8(2) no . .
C50 C45 B1 C53 80.1(3) no . .
C50 C45 B1 C61 -160.8(3) no . .
C50 C45 B1 C69 -40.9(3) no . .
B1 C45 C50 C49 -175.5(2) no . .
C45 C46 C47 C48 -0.3(4) no . .
C45 C46 C47 C51 -179.5(3) no . .
C46 C47 C48 C49 1.0(4) no . .
C46 C47 C51 F1 7.3(4) no . .
C46 C47 C51 F2 -12.0(4) no . .
C46 C47 C51 F3 -123.4(3) no . .
C46 C47 C51 F4 123.7(3) no . .
C46 C47 C51 F5 114.0(3) no . .
C48 C47 C51 F1 -171.9(3) no . .
C48 C47 C51 F2 168.8(3) no . .
C48 C47 C51 F3 57.4(4) no . .
C48 C47 C51 F4 -55.5(4) no . .
C48 C47 C51 F5 -65.2(4) no . .
C51 C47 C48 C49 -179.8(3) no . .
C47 C48 C49 C50 -0.5(4) no . .
C47 C48 C49 C52 178.7(3) no . .
C48 C49 C50 C45 -0.7(5) no . .
C48 C49 C52 F6 11.5(5) no . .
C48 C49 C52 F7 133.0(3) no . .
C48 C49 C52 F8 -107.7(3) no . .
C50 C49 C52 F6 -169.2(3) no . .
C50 C49 C52 F7 -47.7(4) no . .
C50 C49 C52 F8 71.6(4) no . .
C52 C49 C50 C45 -179.9(3) no . .
C54 C53 C58 C57 -0.7(4) no . .
C58 C53 C54 C55 -0.0(4) no . .
C54 C53 B1 C45 -24.2(3) no . .
C54 C53 B1 C61 -145.3(2) no . .
C54 C53 B1 C69 97.1(3) no . .
B1 C53 C54 C55 -177.05(19) no . .
C58 C53 B1 C45 158.88(19) no . .
C58 C53 B1 C61 37.8(3) no . .
C58 C53 B1 C69 -79.8(3) no . .
B1 C53 C58 C57 176.42(18) no . .
C53 C54 C55 C56 0.4(4) no . .
C53 C54 C55 C59 179.9(2) no . .
C54 C55 C56 C57 -0.1(4) no . .
C54 C55 C59 F9 -62.7(4) no . .
C54 C55 C59 F10 15.2(4) no . .
C54 C55 C59 F11 71.1(4) no . .
C54 C55 C59 F12 128.8(3) no . .
C54 C55 C59 F13 -169.0(2) no . .
C54 C55 C59 F14 -105.3(4) no . .
C56 C55 C59 F9 116.7(3) no . .
C56 C55 C59 F10 -165.3(3) no . .
C56 C55 C59 F11 -109.4(4) no . .
C56 C55 C59 F12 -51.8(4) no . .
C56 C55 C59 F13 10.4(4) no . .
C56 C55 C59 F14 74.2(4) no . .
C59 C55 C56 C57 -179.5(2) no . .
C55 C56 C57 C58 -0.6(4) no . .
C55 C56 C57 C60 -179.5(2) no . .
C56 C57 C58 C53 1.0(4) no . .
C56 C57 C60 F15 107.5(3) no . .
C56 C57 C60 F16 -131.0(3) no . .
C56 C57 C60 F17 -10.4(4) no . .
C58 C57 C60 F15 -71.3(4) no . .
C58 C57 C60 F16 50.1(3) no . .
C58 C57 C60 F17 170.7(3) no . .
C60 C57 C58 C53 179.9(2) no . .
C62 C61 C66 C65 -0.4(4) no . .
C66 C61 C62 C63 -1.3(4) no . .
C62 C61 B1 C45 -70.5(4) no . .
C62 C61 B1 C53 48.8(4) no . .
C62 C61 B1 C69 167.9(3) no . .
B1 C61 C62 C63 179.5(3) no . .
C66 C61 B1 C45 110.4(3) no . .
C66 C61 B1 C53 -130.3(3) no . .
C66 C61 B1 C69 -11.2(4) no . .
B1 C61 C66 C65 178.8(3) no . .
C61 C62 C63 C64 1.8(5) no . .
C61 C62 C63 C67 178.6(3) no . .
C62 C63 C64 C65 -0.6(4) no . .
C62 C63 C67 F18 44.3(4) no . .
C62 C63 C67 F19 -74.6(4) no . .
C62 C63 C67 F20 164.5(3) no . .
C64 C63 C67 F18 -138.9(3) no . .
C64 C63 C67 F19 102.1(3) no . .
C64 C63 C67 F20 -18.8(4) no . .
C67 C63 C64 C65 -177.3(3) no . .
C63 C64 C65 C66 -1.1(5) no . .
C63 C64 C65 C68 178.4(3) no . .
C64 C65 C66 C61 1.6(5) no . .
C64 C65 C68 F21 -129.3(3) no . .
C64 C65 C68 F22 -9.7(4) no . .
C64 C65 C68 F23 110.4(3) no . .
C66 C65 C68 F21 50.3(4) no . .
C66 C65 C68 F22 169.9(3) no . .
C66 C65 C68 F23 -70.1(3) no . .
C68 C65 C66 C61 -177.9(3) no . .
C70 C69 C74 C73 0.5(3) no . .
C74 C69 C70 C71 -0.5(3) no . .
C70 C69 B1 C45 151.6(2) no . .
C70 C69 B1 C53 31.5(3) no . .
C70 C69 B1 C61 -86.3(3) no . .
B1 C69 C70 C71 172.05(18) no . .
C74 C69 B1 C45 -36.2(3) no . .
C74 C69 B1 C53 -156.3(2) no . .
C74 C69 B1 C61 85.8(3) no . .
B1 C69 C74 C73 -172.24(18) no . .
C69 C70 C71 C72 0.3(4) no . .
C69 C70 C71 C75 179.94(19) no . .
C70 C71 C72 C73 0.0(4) no . .
C70 C71 C75 F24 39.1(3) no . .
C70 C71 C75 F25 -79.4(3) no . .
C70 C71 C75 F26 160.8(2) no . .
C72 C71 C75 F24 -141.3(3) no . .
C72 C71 C75 F25 100.2(3) no . .
C72 C71 C75 F26 -19.5(3) no . .
C75 C71 C72 C73 -179.62(19) no . .
C71 C72 C73 C74 -0.1(4) no . .
C71 C72 C73 C76 -179.80(18) no . .
C72 C73 C74 C69 -0.2(4) no . .
C72 C73 C76 F27 6.7(4) no . .
C72 C73 C76 F28 -117.0(3) no . .
C72 C73 C76 F29 124.9(3) no . .
C74 C73 C76 F27 -173.0(2) no . .
C74 C73 C76 F28 63.3(3) no . .
C74 C73 C76 F29 -54.8(4) no . .
C76 C73 C74 C69 179.6(2) no . .
C77 C78 C79 C79 -177.0(3) no . 2_575
C78 C79 C79 C78 180(190460) no 2_575 2_575
C80 C81 C82 C82 -176.5(6) no . 2_565
C81 C82 C82 C81 -180(367659) no 2_565 2_565
